data_7043931
loop_
_publ_author_name
'Andro\<s Dubraja, Lidija'
'Juric, Marijana'
'Tori\'c, Filip'
'Paji\'c, Damir'

_publ_section_title
;
 Influence of the metal centres on the exchange interaction in
 heterometallic complexes with oxalate-bridged cations
;
_journal_name_full 'Dalton Trans.'
_journal_paper_doi 10.1039/C7DT02522J
_journal_year 2017
_chemical_formula_sum 'C41 H26 Co Cr N6 O12'
_chemical_formula_weight 905.61
_space_group_crystal_system triclinic
_space_group_IT_number 2
_space_group_name_Hall '-P 1'
_space_group_name_H-M_alt 'P -1'
_symmetry_space_group_name_Hall '-P 1'
_symmetry_space_group_name_H-M 'P -1'
_atom_sites_solution_hydrogens mixed
_audit_creation_method SHELXL-2017/1
_audit_update_record
;
2017-07-30 deposited with the CCDC.
2017-08-07 downloaded from the CCDC.
;
_cell_angle_alpha 64.430(3)
_cell_angle_beta 84.629(3)
_cell_angle_gamma 81.736(3)
_cell_formula_units_Z 2
_cell_length_a 11.3378(4)
_cell_length_b 13.7438(4)
_cell_length_c 13.8506(4)
_cell_measurement_reflns_used 7917
_cell_measurement_temperature 293(2)
_cell_measurement_theta_max 76.1
_cell_measurement_theta_min 3.59
_cell_volume 1925.46(12)
_computing_cell_refinement
;
        CrysAlisPro, Agilent Technologies,
        Version 1.171.36.20 (release 27-06-2012 CrysAlis171 .NET)
        (compiled Jul 11 2012,15:38:31)
;
_computing_data_collection
;
        CrysAlisPro, Agilent Technologies,
        Version 1.171.36.20 (release 27-06-2012 CrysAlis171 .NET)
        (compiled Jul 11 2012,15:38:31)
;
_computing_data_reduction
;
        CrysAlisPro, Agilent Technologies,
        Version 1.171.36.20 (release 27-06-2012 CrysAlis171 .NET)
        (compiled Jul 11 2012,15:38:31)
;
_computing_molecular_graphics 'Ortep-3 for Windows (Farrugia, 2012)'
_computing_publication_material 'WinGX publication routines (Farrugia, 2012)'
_computing_structure_refinement 'SHELXL-2017/1 (Sheldrick, 2017)'
_computing_structure_solution 'SIR92 (Altomare, 1994)'
_diffrn_ambient_temperature 293(2)
_diffrn_measured_fraction_theta_full 0.996
_diffrn_measured_fraction_theta_max 0.983
_diffrn_measurement_device_type 'Xcalibur, Ruby, Nova'
_diffrn_radiation_probe x-ray
_diffrn_radiation_type CuK\a
_diffrn_radiation_wavelength 1.54179
_diffrn_reflns_av_R_equivalents 0.0479
_diffrn_reflns_av_unetI/netI 0.0458
_diffrn_reflns_Laue_measured_fraction_full 0.996
_diffrn_reflns_Laue_measured_fraction_max 0.983
_diffrn_reflns_limit_h_max 14
_diffrn_reflns_limit_h_min -14
_diffrn_reflns_limit_k_max 17
_diffrn_reflns_limit_k_min -17
_diffrn_reflns_limit_l_max 12
_diffrn_reflns_limit_l_min -17
_diffrn_reflns_number 19677
_diffrn_reflns_point_group_measured_fraction_full 0.996
_diffrn_reflns_point_group_measured_fraction_max 0.983
_diffrn_reflns_theta_full 67.680
_diffrn_reflns_theta_max 76.097
_diffrn_reflns_theta_min 3.589
_exptl_absorpt_coefficient_mu 6.345
_exptl_absorpt_correction_T_max 1.00000
_exptl_absorpt_correction_T_min 0.11177
_exptl_absorpt_correction_type multi-scan
_exptl_absorpt_process_details
;
        CrysAlisPro, Oxford Diffraction Ltd.,
        Version 1.171.33.55 (release 05-01-2010 CrysAlis171 .NET)
        (compiled Jan  5 2010,16:28:46)
        Empirical absorption correction using spherical harmonics,
 implemented in SCALE3 ABSPACK scaling algorithm.
;
_exptl_crystal_colour red
_exptl_crystal_density_diffrn 1.562
_exptl_crystal_description prism
_exptl_crystal_F_000 922
_exptl_crystal_preparation 'Magnetic properties'
_exptl_crystal_size_max 0.140
_exptl_crystal_size_mid 0.100
_exptl_crystal_size_min 0.050
_refine_diff_density_max 0.426
_refine_diff_density_min -0.403
_refine_diff_density_rms 0.051
_refine_ls_extinction_method none
_refine_ls_goodness_of_fit_ref 1.031
_refine_ls_hydrogen_treatment mixed
_refine_ls_matrix_type full
_refine_ls_number_parameters 566
_refine_ls_number_reflns 7917
_refine_ls_number_restraints 6
_refine_ls_restrained_S_all 1.031
_refine_ls_R_factor_all 0.0648
_refine_ls_R_factor_gt 0.0473
_refine_ls_shift/su_max 0.005
_refine_ls_shift/su_mean 0.000
_refine_ls_structure_factor_coef Fsqd
_refine_ls_weighting_details 'w=1/[\s^2^(Fo^2^)+(0.0665P)^2^+0.1406P] where P=(Fo^2^+2Fc^2^)/3'
_refine_ls_weighting_scheme calc
_refine_ls_wR_factor_gt 0.1201
_refine_ls_wR_factor_ref 0.1313
_reflns_Friedel_coverage 0.000
_reflns_number_gt 6010
_reflns_number_total 7917
_reflns_threshold_expression 'I > 2\s(I)'
_cod_data_source_file c7dt02522j2.cif
_cod_data_source_block Co2Cr2_(2)
_cod_original_cell_volume 1925.46(11)
_cod_database_code 7043931
_shelx_shelxl_version_number 2017/1
_shelx_space_group_comment
;
The symmetry employed for this shelxl refinement is uniquely defined
by the following loop, which should always be used as a source of
symmetry information in preference to the above space-group names.
They are only intended as comments.
;
_shelx_estimated_absorpt_t_min 0.450
_shelx_estimated_absorpt_t_max 0.742

loop_
_space_group_symop_operation_xyz
'x, y, z'
'-x, -y, -z'

loop_
_atom_site_label
_atom_site_type_symbol
_atom_site_fract_x
_atom_site_fract_y
_atom_site_fract_z
_atom_site_U_iso_or_equiv
_atom_site_adp_type
_atom_site_occupancy
_atom_site_site_symmetry_order
_atom_site_calc_flag
_atom_site_refinement_flags_posn
_atom_site_refinement_flags_adp
_atom_site_refinement_flags_occupancy
_atom_site_disorder_assembly
_atom_site_disorder_group
C1 C 0.6991(4) 0.2057(4) 0.4720(4) 0.0831(11) Uani 1 1 d . . . . .
H1 H 0.708757 0.163965 0.433313 0.100 Uiso 1 1 calc R U . . .
C2 C 0.5846(4) 0.2286(5) 0.5100(5) 0.1094(17) Uani 1 1 d . . . . .
H2 H 0.519692 0.202651 0.496377 0.131 Uiso 1 1 calc R U . . .
C3 C 0.5695(5) 0.2889(5) 0.5667(5) 0.1122(18) Uani 1 1 d . . . . .
H3 H 0.493665 0.304893 0.591888 0.135 Uiso 1 1 calc R U . . .
C4 C 0.6673(4) 0.3271(4) 0.5874(4) 0.0862(12) Uani 1 1 d . . . . .
C5 C 0.6615(6) 0.3858(5) 0.6521(5) 0.1168(19) Uani 1 1 d . . . . .
H5 H 0.587610 0.405154 0.678226 0.140 Uiso 1 1 calc R U . . .
C6 C 0.7597(6) 0.4136(4) 0.6760(4) 0.1117(19) Uani 1 1 d . . . . .
H6 H 0.752859 0.449883 0.719827 0.134 Uiso 1 1 calc R U . . .
C7 C 0.8747(5) 0.3884(3) 0.6352(3) 0.0802(12) Uani 1 1 d . . . . .
C8 C 0.9812(5) 0.4143(3) 0.6571(3) 0.0901(15) Uani 1 1 d . . . . .
H8 H 0.979211 0.451888 0.699359 0.108 Uiso 1 1 calc R U . . .
C9 C 1.0863(5) 0.3852(3) 0.6176(4) 0.0879(13) Uani 1 1 d . . . . .
H9 H 1.157191 0.400692 0.633745 0.105 Uiso 1 1 calc R U . . .
C10 C 1.0875(4) 0.3316(3) 0.5523(3) 0.0704(9) Uani 1 1 d . . . . .
H10 H 1.160366 0.312819 0.524190 0.084 Uiso 1 1 calc R U . . .
C11 C 0.8832(3) 0.3334(2) 0.5690(2) 0.0581(7) Uani 1 1 d . . . . .
C12 C 0.7787(3) 0.3004(3) 0.5469(3) 0.0622(8) Uani 1 1 d . . . . .
C13 C 1.2481(3) 0.1615(4) 0.4101(3) 0.0766(10) Uani 1 1 d . . . . .
H13 H 1.240985 0.100934 0.474846 0.092 Uiso 1 1 calc R U . . .
C14 C 1.3604(4) 0.1771(5) 0.3604(5) 0.1013(16) Uani 1 1 d . . . . .
H14 H 1.426175 0.126802 0.389834 0.122 Uiso 1 1 calc R U . . .
C15 C 1.3722(4) 0.2680(6) 0.2672(5) 0.1080(18) Uani 1 1 d . . . . .
H15 H 1.447102 0.280708 0.233700 0.130 Uiso 1 1 calc R U . . .
C16 C 1.2743(4) 0.3410(4) 0.2224(3) 0.0845(12) Uani 1 1 d . . . . .
C17 C 1.2786(7) 0.4399(6) 0.1271(5) 0.118(2) Uani 1 1 d . . . . .
H17 H 1.351768 0.458488 0.092402 0.142 Uiso 1 1 calc R U . . .
C18 C 1.1783(7) 0.5065(4) 0.0866(4) 0.113(2) Uani 1 1 d . . . . .
H18 H 1.183954 0.570344 0.024744 0.136 Uiso 1 1 calc R U . . .
C19 C 1.0636(5) 0.4812(3) 0.1367(3) 0.0839(13) Uani 1 1 d . . . . .
C20 C 0.9543(7) 0.5444(3) 0.0986(3) 0.110(2) Uani 1 1 d . . . . .
H20 H 0.954175 0.607450 0.035148 0.131 Uiso 1 1 calc R U . . .
C21 C 0.8504(6) 0.5159(4) 0.1514(4) 0.1025(18) Uani 1 1 d . . . . .
H21 H 0.778892 0.558022 0.124803 0.123 Uiso 1 1 calc R U . . .
C22 C 0.8518(4) 0.4213(3) 0.2478(3) 0.0788(11) Uani 1 1 d . . . . .
H22 H 0.780043 0.402122 0.285192 0.095 Uiso 1 1 calc R U . . .
C23 C 1.0572(4) 0.3866(2) 0.2330(2) 0.0606(8) Uani 1 1 d . . . . .
C24 C 1.1631(3) 0.3166(3) 0.2762(3) 0.0604(8) Uani 1 1 d . . . . .
C25 C 1.1112(3) 0.8354(2) -0.1371(2) 0.0557(7) Uani 1 1 d . . . . .
H25 H 1.149810 0.829807 -0.197035 0.067 Uiso 1 1 calc R U . . .
C26 C 0.9893(3) 0.8256(3) -0.1194(3) 0.0634(8) Uani 1 1 d . . . . .
H26 H 0.947626 0.813998 -0.167486 0.076 Uiso 1 1 calc R U . . .
C27 C 0.9313(3) 0.8331(2) -0.0315(3) 0.0625(8) Uani 1 1 d . . . . .
H27 H 0.850214 0.826297 -0.019567 0.075 Uiso 1 1 calc R U . . .
C28 C 0.9941(3) 0.8510(2) 0.0409(3) 0.0534(7) Uani 1 1 d . . . . .
C29 C 0.9414(3) 0.8647(3) 0.1334(3) 0.0641(9) Uani 1 1 d . . . . .
H29 H 0.860891 0.857467 0.150326 0.077 Uiso 1 1 calc R U . . .
C30 C 1.0060(3) 0.8877(3) 0.1960(3) 0.0639(8) Uani 1 1 d . . . . .
H30 H 0.969236 0.896635 0.255014 0.077 Uiso 1 1 calc R U . . .
C31 C 1.1305(3) 0.8985(2) 0.1732(2) 0.0572(7) Uani 1 1 d . . . . .
C32 C 1.2026(4) 0.9276(3) 0.2321(3) 0.0715(10) Uani 1 1 d . . . . .
H32 H 1.170300 0.939199 0.290955 0.086 Uiso 1 1 calc R U . . .
C33 C 1.3189(4) 0.9385(3) 0.2026(3) 0.0752(10) Uani 1 1 d . . . . .
H33 H 1.366056 0.959260 0.240299 0.090 Uiso 1 1 calc R U . . .
C34 C 1.3683(3) 0.9186(3) 0.1158(3) 0.0661(8) Uani 1 1 d . . . . .
H34 H 1.448876 0.924466 0.097825 0.079 Uiso 1 1 calc R U . . .
C35 C 1.1845(3) 0.8825(2) 0.0859(2) 0.0491(6) Uani 1 1 d . . . . .
C36 C 1.1164(2) 0.8605(2) 0.0176(2) 0.0473(6) Uani 1 1 d . . . . .
C37 C 0.9796(3) 0.0092(2) 0.4443(2) 0.0469(6) Uani 1 1 d . . . . .
C38 C 1.3648(3) 0.9573(3) -0.2995(3) 0.0612(8) Uani 1 1 d . . . . .
C39 C 1.3383(3) 1.0539(3) -0.2676(3) 0.0592(7) Uani 1 1 d . . . . .
C40 C 1.5738(3) 0.7678(3) -0.0014(3) 0.0682(8) Uani 1 1 d . . . . .
C41 C 1.4927(3) 0.6763(3) 0.0358(3) 0.0699(9) Uani 1 1 d . . . . .
N1 N 0.7941(3) 0.2413(2) 0.4890(2) 0.0597(6) Uani 1 1 d . . . . .
N2 N 0.9893(3) 0.30607(18) 0.5282(2) 0.0548(6) Uani 1 1 d . . . . .
N3 N 1.1513(2) 0.2277(2) 0.3707(2) 0.0579(6) Uani 1 1 d . . . . .
N4 N 0.9515(3) 0.35855(19) 0.2872(2) 0.0576(6) Uani 1 1 d . . . . .
N5 N 1.1733(2) 0.85243(19) -0.07017(19) 0.0489(5) Uani 1 1 d . . . . .
N6 N 1.3031(2) 0.8913(2) 0.05792(19) 0.0525(5) Uani 1 1 d . . . . .
O1 O 0.9479(2) 0.10477(15) 0.38049(15) 0.0560(5) Uani 1 1 d . . . . .
O2 O 1.0189(2) 0.07328(15) 0.57220(15) 0.0564(5) Uani 1 1 d . . . . .
O3 O 1.3745(2) 0.86372(18) -0.21901(17) 0.0607(5) Uani 1 1 d . . . . .
O4 O 1.3753(3) 0.9720(3) -0.3924(2) 0.0837(8) Uani 1 1 d . . . . .
O5 O 1.3248(3) 1.1471(2) -0.3353(2) 0.0866(8) Uani 1 1 d . . . . .
O6 O 1.3330(2) 1.02440(17) -0.16588(18) 0.0598(5) Uani 1 1 d . . . . .
O7 O 1.52290(19) 0.86244(18) -0.05906(19) 0.0624(5) Uani 1 1 d . . . . .
O8 O 1.6765(2) 0.7475(3) 0.0254(3) 0.1028(11) Uani 1 1 d . . . . .
O9 O 1.5305(3) 0.5833(2) 0.0914(3) 0.1126(13) Uani 1 1 d . . . . .
O10 O 1.3859(2) 0.71009(17) 0.0025(2) 0.0632(5) Uani 1 1 d . . . . .
Cr1 Cr 1.35418(4) 0.86701(4) -0.07887(4) 0.04868(13) Uani 1 1 d . . . . .
Co1 Co 0.97401(4) 0.21885(3) 0.43666(4) 0.04819(13) Uani 1 1 d . . . . .
O11 O 0.3416(5) 0.3109(4) 0.7408(4) 0.1434(16) Uani 1 1 d D . . . .
O12A O 1.3513(13) 0.6302(8) -0.1779(15) 0.267(6) Uani 0.7 1 d D . P A 1
O12B O 1.402(3) 0.501(3) -0.307(3) 0.285(14) Uiso 0.3 1 d . . P B 2
H11A H 0.324(14) 0.308(12) 0.804(5) 0.428 Uiso 1 1 d D U . . .
H11B H 0.367(15) 0.250(6) 0.737(11) 0.428 Uiso 1 1 d D U . . .
H12A H 1.389(17) 0.566(7) -0.15(2) 0.428 Uiso 0.7 1 d D U P . .
H12B H 1.377(19) 0.683(11) -0.17(2) 0.428 Uiso 0.7 1 d D U P . .

loop_
_atom_site_aniso_label
_atom_site_aniso_U_11
_atom_site_aniso_U_22
_atom_site_aniso_U_33
_atom_site_aniso_U_23
_atom_site_aniso_U_13
_atom_site_aniso_U_12
C1 0.074(2) 0.102(3) 0.087(3) -0.051(2) 0.001(2) -0.019(2)
C2 0.067(3) 0.155(5) 0.118(4) -0.067(4) -0.002(3) -0.019(3)
C3 0.073(3) 0.149(5) 0.108(4) -0.057(4) 0.010(3) 0.008(3)
C4 0.082(3) 0.090(3) 0.083(3) -0.041(2) 0.010(2) 0.007(2)
C5 0.121(4) 0.123(4) 0.113(4) -0.073(4) 0.022(3) 0.024(3)
C6 0.159(6) 0.099(3) 0.095(3) -0.070(3) 0.013(3) 0.012(3)
C7 0.129(4) 0.0545(18) 0.067(2) -0.0378(17) -0.004(2) -0.001(2)
C8 0.161(5) 0.0553(19) 0.071(2) -0.0387(19) -0.024(3) -0.012(2)
C9 0.134(4) 0.060(2) 0.080(3) -0.031(2) -0.035(3) -0.017(2)
C10 0.089(2) 0.0515(17) 0.071(2) -0.0220(16) -0.0178(19) -0.0127(16)
C11 0.087(2) 0.0411(13) 0.0473(15) -0.0217(12) -0.0038(15) -0.0001(13)
C12 0.075(2) 0.0555(16) 0.0544(17) -0.0253(15) 0.0001(15) 0.0034(15)
C13 0.064(2) 0.089(2) 0.079(2) -0.042(2) -0.0110(18) 0.0133(18)
C14 0.064(2) 0.150(5) 0.109(4) -0.079(4) -0.009(2) 0.014(3)
C15 0.070(3) 0.173(6) 0.118(4) -0.099(4) 0.024(3) -0.025(3)
C16 0.093(3) 0.109(3) 0.074(2) -0.057(2) 0.028(2) -0.038(3)
C17 0.158(6) 0.137(5) 0.090(4) -0.068(4) 0.058(4) -0.083(4)
C18 0.199(7) 0.083(3) 0.062(3) -0.031(2) 0.040(4) -0.061(4)
C19 0.157(4) 0.0511(18) 0.0459(18) -0.0226(15) 0.001(2) -0.014(2)
C20 0.219(7) 0.0455(19) 0.051(2) -0.0133(17) -0.017(3) 0.011(3)
C21 0.161(5) 0.069(2) 0.064(2) -0.026(2) -0.040(3) 0.046(3)
C22 0.101(3) 0.0626(19) 0.065(2) -0.0271(18) -0.026(2) 0.0272(19)
C23 0.100(3) 0.0423(14) 0.0443(15) -0.0233(13) 0.0028(15) -0.0097(15)
C24 0.076(2) 0.0633(18) 0.0537(17) -0.0362(15) 0.0057(15) -0.0114(15)
C25 0.0605(17) 0.0549(15) 0.0507(16) -0.0221(13) -0.0077(13) -0.0008(13)
C26 0.0584(18) 0.0579(17) 0.073(2) -0.0245(16) -0.0140(16) -0.0076(14)
C27 0.0477(15) 0.0504(15) 0.078(2) -0.0171(15) -0.0036(15) -0.0023(12)
C28 0.0481(14) 0.0426(13) 0.0570(16) -0.0120(12) 0.0028(12) 0.0004(11)
C29 0.0516(16) 0.0531(16) 0.068(2) -0.0135(15) 0.0129(15) 0.0035(13)
C30 0.077(2) 0.0549(16) 0.0461(16) -0.0150(14) 0.0127(15) 0.0045(15)
C31 0.073(2) 0.0448(14) 0.0421(15) -0.0114(12) 0.0026(13) 0.0029(13)
C32 0.101(3) 0.069(2) 0.0454(17) -0.0274(16) 0.0007(17) -0.0038(19)
C33 0.099(3) 0.081(2) 0.0532(19) -0.0313(18) -0.0045(19) -0.022(2)
C34 0.069(2) 0.071(2) 0.0606(19) -0.0268(17) -0.0055(16) -0.0142(16)
C35 0.0575(16) 0.0424(13) 0.0391(13) -0.0120(11) 0.0013(11) 0.0005(11)
C36 0.0494(14) 0.0390(12) 0.0449(14) -0.0125(11) 0.0015(11) 0.0014(10)
C37 0.0629(16) 0.0429(13) 0.0392(14) -0.0220(11) -0.0006(12) -0.0047(11)
C38 0.0486(15) 0.076(2) 0.0545(18) -0.0272(16) 0.0028(13) 0.0028(14)
C39 0.0475(15) 0.0641(18) 0.0583(18) -0.0212(16) 0.0023(13) -0.0015(13)
C40 0.0529(18) 0.073(2) 0.076(2) -0.0315(18) -0.0044(16) -0.0002(15)
C41 0.0575(18) 0.065(2) 0.080(2) -0.0253(18) -0.0033(17) -0.0012(15)
N1 0.0654(16) 0.0633(15) 0.0569(15) -0.0320(13) 0.0003(12) -0.0077(12)
N2 0.0739(16) 0.0397(11) 0.0533(13) -0.0213(11) -0.0107(12) -0.0036(11)
N3 0.0626(15) 0.0579(14) 0.0527(14) -0.0257(12) -0.0024(12) 0.0019(11)
N4 0.0777(17) 0.0427(12) 0.0499(13) -0.0202(11) -0.0121(12) 0.0090(11)
N5 0.0477(12) 0.0498(12) 0.0477(12) -0.0208(10) -0.0044(10) 0.0010(9)
N6 0.0553(14) 0.0554(13) 0.0452(12) -0.0203(11) 0.0002(10) -0.0056(11)
O1 0.0850(15) 0.0418(10) 0.0416(10) -0.0183(8) -0.0132(10) 0.0009(9)
O2 0.0903(15) 0.0428(9) 0.0404(10) -0.0219(8) -0.0079(10) -0.0035(9)
O3 0.0623(13) 0.0650(13) 0.0550(12) -0.0299(11) 0.0049(10) 0.0019(10)
O4 0.0883(19) 0.105(2) 0.0542(14) -0.0365(14) 0.0017(12) 0.0073(15)
O5 0.106(2) 0.0638(15) 0.0658(15) -0.0079(13) -0.0029(15) -0.0006(14)
O6 0.0620(12) 0.0539(11) 0.0595(13) -0.0237(10) 0.0040(10) 0.0001(9)
O7 0.0455(11) 0.0635(13) 0.0730(14) -0.0243(11) 0.0015(10) -0.0082(9)
O8 0.0497(14) 0.099(2) 0.140(3) -0.030(2) -0.0209(16) -0.0032(14)
O9 0.082(2) 0.0652(17) 0.152(3) -0.0098(19) -0.032(2) 0.0096(14)
O10 0.0539(12) 0.0531(11) 0.0750(14) -0.0204(11) -0.0063(10) -0.0025(9)
Cr1 0.0448(2) 0.0501(2) 0.0486(3) -0.0208(2) 0.00162(18) -0.00046(18)
Co1 0.0617(3) 0.0389(2) 0.0449(2) -0.02014(19) -0.0035(2) 0.00028(18)
O11 0.136(4) 0.173(4) 0.148(4) -0.095(4) 0.002(3) -0.018(3)
O12A 0.327(16) 0.120(6) 0.357(16) -0.081(10) -0.121(13) -0.029(8)

loop_
_atom_type_symbol
_atom_type_description
_atom_type_scat_dispersion_real
_atom_type_scat_dispersion_imag
_atom_type_scat_source
C C 0.0181 0.0091 'International Tables Vol C Tables 4.2.6.8 and 6.1.1.4'
H H 0.0000 0.0000 'International Tables Vol C Tables 4.2.6.8 and 6.1.1.4'
N N 0.0311 0.0180 'International Tables Vol C Tables 4.2.6.8 and 6.1.1.4'
O O 0.0492 0.0322 'International Tables Vol C Tables 4.2.6.8 and 6.1.1.4'
Cr Cr -0.1635 2.4439 'International Tables Vol C Tables 4.2.6.8 and 6.1.1.4'
Co Co -2.3653 3.6143 'International Tables Vol C Tables 4.2.6.8 and 6.1.1.4'

loop_
_geom_angle_atom_site_label_1
_geom_angle_atom_site_label_2
_geom_angle_atom_site_label_3
_geom_angle
_geom_angle_site_symmetry_1
_geom_angle_site_symmetry_3
N1 C1 C2 122.5(4) . .
C3 C2 C1 119.3(5) . .
C2 C3 C4 120.1(5) . .
C3 C4 C12 117.1(4) . .
C3 C4 C5 124.3(5) . .
C12 C4 C5 118.6(5) . .
C6 C5 C4 121.7(5) . .
C5 C6 C7 121.1(4) . .
C8 C7 C11 117.1(4) . .
C8 C7 C6 124.3(4) . .
C11 C7 C6 118.6(5) . .
C9 C8 C7 120.5(3) . .
C8 C9 C10 119.0(4) . .
N2 C10 C9 122.8(4) . .
N2 C11 C7 121.8(4) . .
N2 C11 C12 118.0(3) . .
C7 C11 C12 120.1(4) . .
N1 C12 C4 123.0(4) . .
N1 C12 C11 117.1(3) . .
C4 C12 C11 119.8(3) . .
N3 C13 C14 123.6(4) . .
C15 C14 C13 118.5(5) . .
C14 C15 C16 120.6(4) . .
C15 C16 C24 117.0(4) . .
C15 C16 C17 124.5(5) . .
C24 C16 C17 118.5(5) . .
C18 C17 C16 121.2(5) . .
C17 C18 C19 121.5(5) . .
C20 C19 C23 116.2(5) . .
C20 C19 C18 125.4(4) . .
C23 C19 C18 118.5(5) . .
C21 C20 C19 121.7(4) . .
C20 C21 C22 118.7(5) . .
N4 C22 C21 122.4(5) . .
N4 C23 C19 122.0(4) . .
N4 C23 C24 118.0(3) . .
C19 C23 C24 120.0(4) . .
N3 C24 C16 122.6(4) . .
N3 C24 C23 117.1(3) . .
C16 C24 C23 120.2(4) . .
N5 C25 C26 121.6(3) . .
C27 C26 C25 120.0(3) . .
C26 C27 C28 120.0(3) . .
C27 C28 C36 116.8(3) . .
C27 C28 C29 124.8(3) . .
C36 C28 C29 118.4(3) . .
C30 C29 C28 121.5(3) . .
C29 C30 C31 120.9(3) . .
C35 C31 C32 117.1(3) . .
C35 C31 C30 118.7(3) . .
C32 C31 C30 124.2(3) . .
C33 C32 C31 119.8(3) . .
C32 C33 C34 120.2(4) . .
N6 C34 C33 121.9(4) . .
N6 C35 C31 122.8(3) . .
N6 C35 C36 116.4(2) . .
C31 C35 C36 120.8(3) . .
N5 C36 C28 122.6(3) . .
N5 C36 C35 117.7(3) . .
C28 C36 C35 119.6(3) . .
O2 C37 O1 126.3(2) 2_756 .
O2 C37 C37 116.7(3) 2_756 2_756
O1 C37 C37 116.9(3) . 2_756
O4 C38 O3 124.9(3) . .
O4 C38 C39 121.4(3) . .
O3 C38 C39 113.8(3) . .
O5 C39 O6 125.4(3) . .
O5 C39 C38 121.1(3) . .
O6 C39 C38 113.5(3) . .
O8 C40 O7 125.2(4) . .
O8 C40 C41 120.2(3) . .
O7 C40 C41 114.5(3) . .
O9 C41 O10 125.9(4) . .
O9 C41 C40 120.7(3) . .
O10 C41 C40 113.3(3) . .
C1 N1 C12 118.0(3) . .
C1 N1 Co1 128.7(3) . .
C12 N1 Co1 113.3(2) . .
C10 N2 C11 118.7(3) . .
C10 N2 Co1 128.2(3) . .
C11 N2 Co1 113.0(2) . .
C13 N3 C24 117.6(3) . .
C13 N3 Co1 128.7(3) . .
C24 N3 Co1 113.6(2) . .
C22 N4 C23 119.1(3) . .
C22 N4 Co1 128.0(3) . .
C23 N4 Co1 112.7(2) . .
C25 N5 C36 119.0(3) . .
C25 N5 Cr1 128.2(2) . .
C36 N5 Cr1 112.75(19) . .
C34 N6 C35 118.2(3) . .
C34 N6 Cr1 128.6(2) . .
C35 N6 Cr1 113.03(19) . .
C37 O1 Co1 113.29(16) . .
C37 O2 Co1 113.11(17) 2_756 .
C38 O3 Cr1 115.1(2) . .
C39 O6 Cr1 114.9(2) . .
C40 O7 Cr1 114.3(2) . .
C41 O10 Cr1 114.6(2) . .
O7 Cr1 O10 83.03(10) . .
O7 Cr1 O3 96.01(10) . .
O10 Cr1 O3 95.07(10) . .
O7 Cr1 O6 93.93(10) . .
O10 Cr1 O6 176.03(10) . .
O3 Cr1 O6 82.67(9) . .
O7 Cr1 N5 169.41(10) . .
O10 Cr1 N5 89.51(9) . .
O3 Cr1 N5 92.12(10) . .
O6 Cr1 N5 93.84(9) . .
O7 Cr1 N6 92.81(10) . .
O10 Cr1 N6 92.76(10) . .
O3 Cr1 N6 168.84(10) . .
O6 Cr1 N6 89.93(9) . .
N5 Cr1 N6 80.00(10) . .
O1 Co1 O2 79.44(7) . .
O1 Co1 N2 166.73(9) . .
O2 Co1 N2 89.02(8) . .
O1 Co1 N1 95.96(10) . .
O2 Co1 N1 94.95(10) . .
N2 Co1 N1 78.40(11) . .
O1 Co1 N3 91.00(10) . .
O2 Co1 N3 93.94(10) . .
N2 Co1 N3 96.34(11) . .
N1 Co1 N3 169.58(10) . .
O1 Co1 N4 96.65(9) . .
O2 Co1 N4 171.22(9) . .
N2 Co1 N4 95.67(9) . .
N1 Co1 N4 93.27(11) . .
N3 Co1 N4 78.19(11) . .

loop_
_geom_bond_atom_site_label_1
_geom_bond_atom_site_label_2
_geom_bond_distance
_geom_bond_site_symmetry_2
C1 N1 1.324(5) .
C1 C2 1.399(6) .
C2 C3 1.352(8) .
C3 C4 1.395(7) .
C4 C12 1.399(5) .
C4 C5 1.435(7) .
C5 C6 1.339(8) .
C6 C7 1.429(7) .
C7 C8 1.401(7) .
C7 C11 1.408(4) .
C8 C9 1.346(7) .
C9 C10 1.390(5) .
C10 N2 1.325(5) .
C11 N2 1.354(4) .
C11 C12 1.429(5) .
C12 N1 1.353(4) .
C13 N3 1.314(4) .
C13 C14 1.389(6) .
C14 C15 1.367(8) .
C15 C16 1.377(7) .
C16 C24 1.410(5) .
C16 C17 1.432(8) .
C17 C18 1.350(9) .
C18 C19 1.430(8) .
C19 C20 1.409(8) .
C19 C23 1.410(5) .
C20 C21 1.342(8) .
C21 C22 1.404(6) .
C22 N4 1.323(4) .
C23 N4 1.365(5) .
C23 C24 1.424(5) .
C24 N3 1.363(4) .
C25 N5 1.329(4) .
C25 C26 1.396(5) .
C26 C27 1.365(5) .
C27 C28 1.403(5) .
C28 C36 1.405(4) .
C28 C29 1.437(5) .
C29 C30 1.345(5) .
C30 C31 1.432(5) .
C31 C35 1.391(4) .
C31 C32 1.412(5) .
C32 C33 1.353(6) .
C33 C34 1.396(5) .
C34 N6 1.333(4) .
C35 N6 1.372(4) .
C35 C36 1.426(4) .
C36 N5 1.363(4) .
C37 O2 1.247(3) 2_756
C37 O1 1.248(3) .
C37 C37 1.557(5) 2_756
C38 O4 1.211(4) .
C38 O3 1.286(4) .
C38 C39 1.553(5) .
C39 O5 1.216(4) .
C39 O6 1.285(4) .
C40 O8 1.212(4) .
C40 O7 1.279(4) .
C40 C41 1.543(5) .
C41 O9 1.211(4) .
C41 O10 1.286(4) .
N1 Co1 2.125(3) .
N2 Co1 2.119(2) .
N3 Co1 2.126(3) .
N4 Co1 2.136(2) .
N5 Cr1 2.076(2) .
N6 Cr1 2.079(2) .
O1 Co1 2.0931(19) .
O2 Co1 2.105(2) .
O3 Cr1 1.952(2) .
O6 Cr1 1.961(2) .
O7 Cr1 1.946(2) .
O10 Cr1 1.951(2) .
